data_4317102
loop_
_publ_author_name
'Sankarasekaran Shanmugaraju'
'Arun Kumar Bar'
'Partha Sarathi Mukherjee'

_publ_section_title
;
 Ruthenium-Oxygen Coordination-Driven Self-Assembly of a RuII8 Incomplete
 Prism: Synthesis, Structure, and Shape-Selective Molecular Recognition
 Study
;
_journal_name_full 'Inorganic Chemistry'
_journal_page_first 10235
_journal_page_last 10237
_journal_paper_doi 10.1021/ic101823s
_journal_volume 49
_journal_year 2010
_chemical_formula_moiety 'C106 H116 O24 Ru8, 2(C6 H6 O3), 2(C F3 O3 S)'
_chemical_formula_sum 'C120 H128 F6 O36 Ru8 S2'
_chemical_formula_weight 3133.04
_chemical_name_systematic
;
 ?
;
_space_group_IT_number 2
_symmetry_cell_setting triclinic
_symmetry_space_group_name_Hall '-P 1'
_symmetry_space_group_name_H-M 'P -1'
_atom_sites_solution_hydrogens geom
_atom_sites_solution_primary direct
_atom_sites_solution_secondary difmap
_audit_creation_method SHELXL-97
_cell_angle_alpha 63.925(5)
_cell_angle_beta 77.871(4)
_cell_angle_gamma 85.664(4)
_cell_formula_units_Z 1
_cell_length_a 11.9220(5)
_cell_length_b 16.7495(8)
_cell_length_c 17.6489(9)
_cell_measurement_temperature 100(2)
_cell_volume 3094.3(3)
_computing_cell_refinement 'Bruker kappa apex ccd'
_computing_data_collection 'Bruker kappa apex ccd'
_computing_data_reduction 'Bruker saint'
_computing_molecular_graphics ortep-III
_computing_publication_material WinGX1.80.05
_computing_structure_refinement 'SHELXL-97 (Sheldrick, 2008)'
_computing_structure_solution Shelxs-97
_diffrn_ambient_temperature 100(2)
_diffrn_detector_area_resol_mean 0.3
_diffrn_measured_fraction_theta_full 0.999
_diffrn_measured_fraction_theta_max 0.925
_diffrn_measurement_device_type 'CCD area detector'
_diffrn_measurement_method 'phi and omega scan'
_diffrn_radiation_monochromator graphite
_diffrn_radiation_source 'fine-focus sealed tube'
_diffrn_radiation_type MoK\a
_diffrn_radiation_wavelength 0.71073
_diffrn_reflns_av_R_equivalents 0.3819
_diffrn_reflns_av_sigmaI/netI 0.5566
_diffrn_reflns_limit_h_max 17
_diffrn_reflns_limit_h_min -17
_diffrn_reflns_limit_k_max 25
_diffrn_reflns_limit_k_min -25
_diffrn_reflns_limit_l_max 26
_diffrn_reflns_limit_l_min -26
_diffrn_reflns_number 100177
_diffrn_reflns_theta_full 31.89
_diffrn_reflns_theta_max 31.89
_diffrn_reflns_theta_min 2.37
_exptl_absorpt_coefficient_mu 1.0712
_exptl_absorpt_correction_T_max 0.807
_exptl_absorpt_correction_T_min 0.725
_exptl_absorpt_correction_type empirical
_exptl_absorpt_process_details sadabs
_exptl_crystal_colour yellow
_exptl_crystal_density_diffrn 1.710
_exptl_crystal_density_method 'not measured'
_exptl_crystal_description 'block shape'
_exptl_crystal_F_000 2492
_exptl_crystal_size_max 0.31
_exptl_crystal_size_mid 0.30
_exptl_crystal_size_min 0.20
_refine_diff_density_max 0.569
_refine_diff_density_min -0.430
_refine_diff_density_rms 0.090
_refine_ls_extinction_method none
_refine_ls_goodness_of_fit_ref 0.816
_refine_ls_hydrogen_treatment mixed
_refine_ls_matrix_type full
_refine_ls_number_parameters 774
_refine_ls_number_reflns 21375
_refine_ls_number_restraints 5
_refine_ls_restrained_S_all 0.817
_refine_ls_R_factor_all 0.4340
_refine_ls_R_factor_gt 0.1051
_refine_ls_shift/su_max 0.030
_refine_ls_shift/su_mean 0.003
_refine_ls_structure_factor_coef Fsqd
_refine_ls_weighting_details 'calc w=1/[\s^2^(Fo^2^)+(0.0716P)^2^+0.0000P] where P=(Fo^2^+2Fc^2^)/3'
_refine_ls_weighting_scheme calc
_refine_ls_wR_factor_gt 0.1614
_refine_ls_wR_factor_ref 0.2494
_reflns_number_gt 3683
_reflns_number_total 21375
_reflns_threshold_expression >2\s(I)
_cod_data_source_file ic101823s_si_002_2.cif
_cod_data_source_block complex-3-guest
_cod_depositor_comments
;
The following automatic conversions were performed:

'_exptl_absorpt_correction_type' value 'EMPIRICAL' changed to
'empirical' according to the built-in table from CIF Core dictionary
named 'cif_core.dic' version 2.4.1 from 2010-06-29.

Automatic conversion script
Id: cif_fix_values 1646 2011-03-28 12:23:43Z adriana 
;
_cod_database_code 4317102

loop_
_symmetry_equiv_pos_as_xyz
'x, y, z'
'-x, -y, -z'

loop_
_atom_site_label
_atom_site_type_symbol
_atom_site_fract_x
_atom_site_fract_y
_atom_site_fract_z
_atom_site_U_iso_or_equiv
_atom_site_adp_type
_atom_site_occupancy
_atom_site_symmetry_multiplicity
_atom_site_calc_flag
_atom_site_refinement_flags
_atom_site_disorder_assembly
_atom_site_disorder_group
Ru1 Ru 0.36707(9) 0.24300(8) 0.96060(7) 0.0901(4) Uani 1 1 d . . .
Ru2 Ru 0.13229(8) 0.39397(7) 0.69527(7) 0.0791(4) Uani 1 1 d . A .
Ru3 Ru -0.11338(9) 0.14555(7) 1.18762(8) 0.1000(4) Uani 1 1 d . . .
Ru4 Ru -0.24950(10) 0.25362(8) 1.29161(8) 0.1023(4) Uani 1 1 d . . .
O5 O 0.3742(6) 0.3535(5) 0.8377(5) 0.075(2) Uani 1 1 d . . .
O7 O 0.1316(6) 0.2765(5) 0.8091(5) 0.081(3) Uani 1 1 d . . .
O3 O -0.1050(7) 0.2771(6) 1.0942(5) 0.097(3) Uani 1 1 d . . .
O4 O -0.1989(7) 0.3528(5) 1.1668(5) 0.094(3) Uani 1 1 d . . .
O8 O 0.2229(7) 0.2183(6) 0.9207(6) 0.085(3) Uani 1 1 d . . .
O6 O 0.2783(6) 0.4152(6) 0.7337(6) 0.078(2) Uani 1 1 d . . .
C7 C -0.0096(9) 0.5016(8) 0.7798(8) 0.058(3) Uani 1 1 d . . .
O1 O 0.0479(6) 0.4323(5) 0.7875(5) 0.091(3) Uani 1 1 d . . .
O2 O -0.0248(7) 0.5625(6) 0.7105(5) 0.093(3) Uani 1 1 d . . .
C6 C -0.1163(9) 0.5801(8) 0.8645(8) 0.076(3) Uani 1 1 d . . .
H6 H -0.1152 0.6300 0.8124 0.091 Uiso 1 1 calc R . .
C5 C -0.0651(9) 0.5017(8) 0.8641(8) 0.063(3) Uani 1 1 d . . .
C9 C 0.2052(12) 0.2770(9) 0.8470(10) 0.070(4) Uani 1 1 d . . .
C4 C -0.0747(8) 0.4287(8) 0.9404(8) 0.058(3) Uani 1 1 d . . .
H4 H -0.0415 0.3765 0.9407 0.070 Uiso 1 1 calc R . .
C10 C 0.2908(10) 0.3560(10) 0.8035(9) 0.070(4) Uani 1 1 d . . .
C16 C 0.5406(11) 0.2150(12) 0.9240(10) 0.112(5) Uani 1 1 d . . .
H16 H 0.5903 0.2403 0.8709 0.134 Uiso 1 1 calc R . .
C2 C -0.1751(8) 0.5088(8) 1.0141(8) 0.065(3) Uani 1 1 d . . .
H2 H -0.2112 0.5106 1.0654 0.078 Uiso 1 1 calc R . .
C3 C -0.1315(8) 0.4272(9) 1.0184(8) 0.061(3) Uani 1 1 d . . .
C8 C -0.1472(9) 0.3460(10) 1.0996(10) 0.080(4) Uani 1 1 d . . .
C1 C -0.1688(10) 0.5852(8) 0.9410(8) 0.075(4) Uani 1 1 d . . .
O28 O -0.2735(7) 0.1800(5) 1.2277(5) 0.097(3) Uani 1 1 d . . .
O27 O -0.1015(9) 0.1971(6) 1.2738(8) 0.126(4) Uani 1 1 d . . .
C22 C 0.1320(17) 0.3183(10) 0.6252(10) 0.103(5) Uani 1 1 d . A .
H22 H 0.1428 0.2577 0.6423 0.124 Uiso 1 1 calc R . .
C24 C 0.0090(14) 0.4410(15) 0.6158(10) 0.107(5) Uani 1 1 d . A .
H24 H -0.0622 0.4646 0.6273 0.129 Uiso 1 1 calc R . .
C35 C -0.278(2) 0.3555(12) 1.3366(11) 0.115(6) Uani 1 1 d . . .
H35 H -0.2532 0.4147 1.3094 0.138 Uiso 1 1 calc R . .
C32 C -0.157(2) 0.0343(18) 1.173(2) 0.175(18) Uani 1 1 d . . .
H32 H -0.2283 0.0236 1.1652 0.209 Uiso 1 1 calc R . .
O31 O -0.1412(8) 0.6698(7) 0.5847(6) 0.143(4) Uani 1 1 d . . .
H31 H -0.1143 0.6436 0.6282 0.214 Uiso 1 1 calc R . .
C34 C 0.050(2) 0.0748(19) 1.198(3) 0.171(11) Uani 1 1 d . . .
H34 H 0.1194 0.0846 1.2083 0.205 Uiso 1 1 calc R . .
C41 C -0.2549(13) 0.7921(12) 0.5198(11) 0.122(6) Uani 1 1 d . . .
H41 H -0.2526 0.7783 0.4739 0.146 Uiso 1 1 calc R . .
O30 O -0.2579(8) 0.6696(6) 1.0090(6) 0.117(3) Uani 1 1 d . . .
C31 C -0.3852(19) 0.3316(15) 1.3245(11) 0.112(6) Uani 1 1 d . . .
C30 C -0.4189(18) 0.2438(16) 1.3651(13) 0.136(7) Uani 1 1 d . . .
H30 H -0.4863 0.2267 1.3572 0.163 Uiso 1 1 calc R . .
C23 C 0.0185(17) 0.3499(15) 0.6404(11) 0.130(7) Uani 1 1 d D . .
C108 C -0.0828(15) 0.1266(16) 1.028(2) 0.209(16) Uani 1 1 d D . .
H108 H -0.0332 0.1795 1.0040 0.251 Uiso 1 1 calc R . .
C40 C -0.2017(14) 0.7415(11) 0.5882(10) 0.104(5) Uani 1 1 d . . .
C42 C -0.2165(12) 0.7586(10) 0.6582(10) 0.116(5) Uani 1 1 d . . .
H42 H -0.1858 0.7208 0.7057 0.139 Uiso 1 1 calc R . .
C27 C 0.2285(13) 0.3770(16) 0.5848(10) 0.119(6) Uani 1 1 d . . .
H27 H 0.3010 0.3549 0.5737 0.143 Uiso 1 1 calc R A .
O32 O -0.3672(8) 0.9185(7) 0.4609(6) 0.129(3) Uani 1 1 d . . .
H32A H -0.3597 0.9005 0.4238 0.194 Uiso 1 1 calc R . .
O33 O -0.2918(8) 0.8505(6) 0.7295(6) 0.133(4) Uani 1 1 d . . .
H33 H -0.2593 0.8129 0.7660 0.200 Uiso 1 1 calc R . .
C46 C -0.3257(12) 0.8864(9) 0.5918(10) 0.096(4) Uani 1 1 d . . .
H46 H -0.3666 0.9363 0.5908 0.115 Uiso 1 1 calc R . .
C56 C -0.129(3) 0.0014(18) 1.248(2) 0.179(14) Uani 1 1 d . . .
H56 H -0.1806 -0.0398 1.2931 0.215 Uiso 1 1 calc R . .
C57 C -0.017(2) -0.0187(16) 1.3659(15) 0.29(2) Uani 1 1 d . . .
H57A H 0.0551 0.0025 1.3670 0.435 Uiso 1 1 calc R . .
H57B H -0.0173 -0.0825 1.3909 0.435 Uiso 1 1 calc R . .
H57C H -0.0783 0.0008 1.3982 0.435 Uiso 1 1 calc R . .
C47 C -0.3102(12) 0.8628(10) 0.5255(9) 0.098(4) Uani 1 1 d . . .
C44 C -0.2772(11) 0.8322(11) 0.6589(10) 0.095(4) Uani 1 1 d . . .
C52 C -0.5081(15) 0.3768(12) 1.2157(12) 0.184(8) Uani 1 1 d . . .
H52A H -0.5484 0.4267 1.1807 0.276 Uiso 1 1 calc R . .
H52B H -0.5607 0.3276 1.2505 0.276 Uiso 1 1 calc R . .
H52C H -0.4488 0.3604 1.1794 0.276 Uiso 1 1 calc R . .
C53 C -0.5415(13) 0.4342(13) 1.3252(12) 0.201(9) Uani 1 1 d . . .
H53A H -0.5033 0.4536 1.3571 0.301 Uiso 1 1 calc R . .
H53B H -0.5955 0.3873 1.3644 0.301 Uiso 1 1 calc R . .
H53C H -0.5813 0.4832 1.2884 0.301 Uiso 1 1 calc R . .
C51 C -0.4559(17) 0.4012(15) 1.2722(14) 0.148(7) Uani 1 1 d . . .
H51 H -0.4036 0.4515 1.2336 0.177 Uiso 1 1 calc R . .
C50 C -0.215(2) 0.2953(17) 1.3848(14) 0.152(8) Uani 1 1 d . . .
H50 H -0.1464 0.3130 1.3910 0.182 Uiso 1 1 calc R . .
C68 C -0.3717(12) 0.1255(9) 1.2564(9) 0.125(5) Uani 1 1 d . . .
H68A H -0.4371 0.1558 1.2726 0.187 Uiso 1 1 calc R . .
H68B H -0.3615 0.0713 1.3052 0.187 Uiso 1 1 calc R . .
H68C H -0.3837 0.1121 1.2111 0.187 Uiso 1 1 calc R . .
C60 C -0.247(3) 0.2038(19) 1.4282(13) 0.158(8) Uani 1 1 d . . .
C65 C 0.665(3) 0.380(2) 0.8824(19) 0.262(18) Uani 1 1 d . . .
H65A H 0.7115 0.3396 0.8650 0.393 Uiso 1 1 calc R . .
H65B H 0.7131 0.4246 0.8808 0.393 Uiso 1 1 calc R . .
H65C H 0.6126 0.4084 0.8440 0.393 Uiso 1 1 calc R . .
C66 C -0.2196(12) 0.6723(11) 0.9355(10) 0.099(5) Uani 1 1 d . . .
C61 C -0.1704(18) 0.1344(15) 1.4763(13) 0.220(10) Uani 1 1 d . . .
H61A H -0.1034 0.1621 1.4773 0.331 Uiso 1 1 calc R . .
H61B H -0.1478 0.0960 1.4486 0.331 Uiso 1 1 calc R . .
H61C H -0.2105 0.1003 1.5342 0.331 Uiso 1 1 calc R . .
C59 C -0.353(3) 0.1796(18) 1.4185(14) 0.175(11) Uani 1 1 d . . .
H59 H -0.3780 0.1207 1.4477 0.210 Uiso 1 1 calc R . .
C62 C 0.0344(14) 0.1148(15) 1.115(2) 0.131(8) Uani 1 1 d D . .
H62 H 0.0856 0.1556 1.0694 0.157 Uiso 1 1 calc R . .
O29 O -0.2184(10) 0.7342(7) 0.8666(7) 0.148(5) Uani 1 1 d . . .
C69 C -0.022(2) 0.223(3) 1.275(2) 0.49(3) Uani 1 1 d . . .
H69A H 0.0411 0.1880 1.2640 0.737 Uiso 1 1 calc R . .
H69B H -0.0257 0.2210 1.3312 0.737 Uiso 1 1 calc R . .
H69C H -0.0099 0.2837 1.2325 0.737 Uiso 1 1 calc R . .
S1 S 0.4124(4) 0.1498(4) 0.7216(4) 0.1292(16) Uani 1 1 d . . .
O40 O 0.4056(11) 0.2310(8) 0.7315(8) 0.199(6) Uani 1 1 d . . .
O41 O 0.4053(15) 0.0673(10) 0.8039(9) 0.235(8) Uani 1 1 d . . .
C77 C 0.4762(14) 0.1417(12) 0.9410(13) 0.114(6) Uani 1 1 d . . .
H77 H 0.4842 0.1190 0.9007 0.136 Uiso 1 1 calc R . .
C75 C 0.4616(19) 0.2060(15) 1.0632(13) 0.140(9) Uani 1 1 d . . .
H75 H 0.4598 0.2229 1.1071 0.168 Uiso 1 1 calc R . .
C76 C 0.5375(17) 0.2544(13) 0.9796(14) 0.131(7) Uani 1 1 d . . .
O39 O 0.3536(9) 0.1494(8) 0.6609(7) 0.156(4) Uani 1 1 d . . .
F4 F 0.6171(11) 0.1378(15) 0.7322(11) 0.328(11) Uani 1 1 d . . .
C82 C 0.3180(13) 0.0296(9) 1.0368(11) 0.165(8) Uani 1 1 d . . .
H82A H 0.3344 0.0146 0.9891 0.247 Uiso 1 1 calc R . .
H82B H 0.2404 0.0494 1.0435 0.247 Uiso 1 1 calc R . .
H82C H 0.3276 -0.0217 1.0884 0.247 Uiso 1 1 calc R . .
F5 F 0.5656(13) 0.0747(13) 0.6634(11) 0.292(8) Uani 1 1 d . . .
F6 F 0.572(2) 0.2332(15) 0.6071(14) 0.370(15) Uani 1 1 d . . .
C81 C 0.3974(15) 0.1013(11) 1.0208(13) 0.111(6) Uani 1 1 d . . .
C80 C 0.3920(13) 0.1351(11) 1.0780(9) 0.115(5) Uani 1 1 d . . .
H80 H 0.3395 0.1100 1.1298 0.138 Uiso 1 1 calc R . .
C83 C 0.1065(19) 0.4977(11) 0.5738(9) 0.110(5) Uani 1 1 d . . .
H83 H 0.0959 0.5587 0.5533 0.132 Uiso 1 1 calc R A .
C85 C 0.559(3) 0.149(3) 0.666(3) 0.28(2) Uani 1 1 d . . .
C87 C 0.2150(16) 0.4681(14) 0.5615(9) 0.107(6) Uani 1 1 d . A .
C95 C 0.3268(15) 0.5204(12) 0.5262(10) 0.182(9) Uani 1 1 d . . .
H95A H 0.3115 0.5821 0.5114 0.272 Uiso 1 1 calc R A .
H95B H 0.3661 0.5142 0.4758 0.272 Uiso 1 1 calc R . .
H95C H 0.3739 0.4983 0.5689 0.272 Uiso 1 1 calc R . .
C99 C -0.033(2) 0.0189(18) 1.270(3) 0.214(19) Uani 1 1 d . . .
C100 C 0.602(3) 0.333(2) 0.967(2) 0.240(16) Uani 1 1 d . . .
H100 H 0.6604 0.3084 1.0028 0.288 Uiso 1 1 calc R . .
C101 C 0.544(2) 0.3922(17) 0.9958(17) 0.296(17) Uani 1 1 d . . .
H10A H 0.5063 0.3606 1.0548 0.444 Uiso 1 1 calc R . .
H10B H 0.4876 0.4219 0.9614 0.444 Uiso 1 1 calc R . .
H10C H 0.5971 0.4352 0.9909 0.444 Uiso 1 1 calc R . .
C106 C -0.177(2) 0.1544(13) 0.9965(14) 0.248(14) Uani 1 1 d . . .
H10D H -0.1577 0.1832 0.9348 0.371 Uiso 1 1 calc R . .
H10E H -0.2145 0.1957 1.0174 0.371 Uiso 1 1 calc R . .
H10F H -0.2275 0.1045 1.0147 0.371 Uiso 1 1 calc R . .
C110 C -0.034(2) 0.0745(18) 0.968(2) 0.44(3) Uani 1 1 d D . .
H11A H 0.0427 0.0562 0.9746 0.664 Uiso 1 1 calc R . .
H11B H -0.0353 0.1135 0.9092 0.664 Uiso 1 1 calc R . .
H11C H -0.0822 0.0232 0.9867 0.664 Uiso 1 1 calc R . .
C105 C -0.076(4) 0.084(2) 1.109(2) 0.24(3) Uani 1 1 d D . .
C88 C -0.074(3) 0.212(3) 0.747(2) 0.239(16) Uiso 0.72(2) 1 d P A 1
C96 C -0.119(2) 0.2624(18) 0.6149(17) 0.164(11) Uiso 0.72(2) 1 d PD A 1
C98 C -0.101(4) 0.307(4) 0.665(4) 0.30(3) Uiso 0.72(2) 1 d PD A 1
C500 C -0.147(4) 0.273(3) 0.761(3) 0.088(18) Uiso 0.28(2) 1 d P A 2
C501 C -0.171(5) 0.337(4) 0.702(5) 0.14(2) Uiso 0.28(2) 1 d P A 2
C502 C -0.078(3) 0.282(2) 0.691(2) 0.026(10) Uiso 0.28(2) 1 d P A 2

loop_
_atom_site_aniso_label
_atom_site_aniso_U_11
_atom_site_aniso_U_22
_atom_site_aniso_U_33
_atom_site_aniso_U_23
_atom_site_aniso_U_13
_atom_site_aniso_U_12
Ru1 0.1045(8) 0.1030(9) 0.1030(10) -0.0788(8) -0.0437(7) 0.0540(7)
Ru2 0.0880(7) 0.0993(9) 0.0803(9) -0.0672(8) -0.0261(6) 0.0339(6)
Ru3 0.0966(8) 0.0760(9) 0.1364(12) -0.0607(9) -0.0046(8) -0.0089(6)
Ru4 0.1293(10) 0.0922(10) 0.0938(10) -0.0555(8) 0.0051(8) -0.0256(7)
O5 0.089(5) 0.087(6) 0.077(6) -0.056(5) -0.037(5) 0.033(4)
O7 0.057(5) 0.111(7) 0.122(8) -0.089(7) -0.029(5) 0.017(5)
O3 0.101(6) 0.087(7) 0.113(8) -0.064(6) 0.001(5) 0.002(5)
O4 0.122(7) 0.075(6) 0.096(7) -0.061(6) 0.018(6) -0.021(5)
O8 0.088(6) 0.089(7) 0.095(7) -0.057(6) -0.025(6) 0.038(5)
O6 0.097(6) 0.094(7) 0.078(6) -0.063(6) -0.042(5) 0.030(5)
C7 0.069(8) 0.059(9) 0.053(9) -0.031(8) -0.019(7) 0.024(7)
O1 0.116(6) 0.098(7) 0.079(6) -0.061(6) -0.029(5) 0.057(5)
O2 0.128(7) 0.093(7) 0.072(6) -0.053(6) -0.027(6) 0.055(6)
C6 0.096(8) 0.080(9) 0.058(8) -0.041(8) -0.017(7) 0.031(7)
C5 0.086(8) 0.073(9) 0.045(8) -0.036(8) -0.028(7) 0.013(7)
C9 0.060(9) 0.066(10) 0.097(13) -0.061(10) 0.012(9) 0.010(9)
C4 0.056(7) 0.073(9) 0.055(8) -0.045(8) 0.007(6) 0.005(6)
C10 0.069(9) 0.118(13) 0.065(10) -0.069(10) -0.050(8) 0.052(9)
C16 0.079(10) 0.156(17) 0.132(14) -0.093(14) -0.030(9) 0.042(10)
C2 0.064(7) 0.063(9) 0.082(10) -0.048(8) -0.015(7) 0.029(6)
C3 0.053(7) 0.065(9) 0.069(9) -0.037(8) 0.001(7) -0.010(6)
C8 0.049(8) 0.099(12) 0.119(14) -0.078(12) -0.004(8) 0.008(8)
C1 0.120(10) 0.058(9) 0.061(9) -0.033(8) -0.043(8) 0.044(8)
O28 0.091(6) 0.095(7) 0.111(7) -0.055(6) 0.011(5) -0.052(5)
O27 0.154(10) 0.093(8) 0.151(10) -0.062(7) -0.056(9) 0.017(7)
C22 0.133(13) 0.115(13) 0.119(13) -0.099(12) -0.051(11) 0.052(12)
C24 0.098(13) 0.18(2) 0.066(11) -0.078(13) -0.023(9) 0.032(13)
C35 0.19(2) 0.089(15) 0.080(14) -0.070(13) 0.036(12) -0.030(14)
C32 0.117(18) 0.12(2) 0.28(5) -0.12(3) 0.08(2) -0.056(18)
O31 0.189(10) 0.157(10) 0.140(9) -0.111(9) -0.074(8) 0.076(8)
C34 0.111(18) 0.19(3) 0.31(4) -0.19(3) -0.09(2) 0.078(18)
C41 0.167(15) 0.127(15) 0.114(15) -0.095(13) -0.026(12) 0.028(12)
O30 0.179(9) 0.118(8) 0.086(7) -0.075(7) -0.051(6) 0.090(6)
C31 0.142(17) 0.114(19) 0.082(13) -0.059(14) 0.029(12) -0.042(15)
C30 0.19(2) 0.123(19) 0.073(14) -0.050(13) 0.060(14) -0.085(16)
C23 0.164(19) 0.152(18) 0.146(16) -0.114(16) -0.076(14) 0.030(16)
C108 0.103(14) 0.14(2) 0.48(5) -0.24(3) -0.03(2) 0.048(13)
C40 0.149(14) 0.103(13) 0.068(11) -0.051(11) -0.011(10) 0.005(10)
C42 0.141(13) 0.113(13) 0.109(14) -0.056(12) -0.055(11) 0.046(10)
C27 0.092(12) 0.23(2) 0.105(13) -0.136(16) -0.015(10) 0.031(14)
O32 0.156(8) 0.140(9) 0.106(8) -0.071(8) -0.024(7) 0.029(7)
O33 0.186(9) 0.137(9) 0.119(9) -0.096(8) -0.041(7) 0.042(7)
C46 0.129(12) 0.098(12) 0.074(11) -0.059(10) -0.001(9) 0.004(9)
C56 0.19(3) 0.099(19) 0.22(3) -0.05(2) -0.03(3) 0.051(19)
C57 0.40(4) 0.28(3) 0.25(3) -0.12(2) -0.26(3) 0.23(3)
C47 0.132(12) 0.098(13) 0.079(12) -0.040(11) -0.056(10) 0.027(9)
C44 0.098(10) 0.119(14) 0.084(12) -0.063(11) -0.015(9) 0.014(9)
C52 0.22(2) 0.18(2) 0.151(19) -0.080(17) -0.030(15) 0.045(15)
C53 0.157(15) 0.26(2) 0.24(2) -0.18(2) 0.014(15) 0.036(15)
C51 0.152(17) 0.17(2) 0.139(19) -0.114(18) 0.033(14) 0.004(15)
C50 0.25(3) 0.101(19) 0.122(19) -0.062(16) -0.022(17) -0.024(18)
C68 0.154(14) 0.115(13) 0.104(12) -0.052(11) -0.024(11) 0.026(11)
C60 0.26(3) 0.14(2) 0.101(17) -0.069(18) -0.065(18) 0.03(2)
C65 0.24(3) 0.24(4) 0.35(5) -0.12(4) -0.12(3) -0.05(2)
C66 0.132(12) 0.103(14) 0.055(11) -0.033(11) -0.013(10) 0.031(10)
C61 0.30(3) 0.22(3) 0.16(2) -0.073(19) -0.12(2) 0.05(2)
C59 0.31(3) 0.14(2) 0.076(16) -0.054(16) -0.014(18) -0.05(2)
C62 0.081(13) 0.135(18) 0.24(3) -0.13(2) -0.053(14) 0.019(11)
O29 0.272(13) 0.091(8) 0.084(8) -0.058(7) -0.027(9) 0.088(8)
C69 0.20(3) 0.77(9) 0.47(6) -0.34(6) 0.17(4) -0.08(4)
S1 0.133(4) 0.137(5) 0.162(5) -0.103(4) -0.038(4) 0.015(3)
O40 0.279(14) 0.172(11) 0.251(15) -0.174(12) -0.110(12) 0.093(10)
O41 0.40(2) 0.152(13) 0.143(12) -0.030(10) -0.083(14) -0.065(13)
C77 0.103(12) 0.128(15) 0.177(19) -0.120(15) -0.069(13) 0.083(10)
C75 0.22(2) 0.16(2) 0.138(17) -0.119(17) -0.159(17) 0.121(16)
C76 0.196(19) 0.121(16) 0.138(17) -0.095(15) -0.093(15) 0.071(13)
O39 0.193(10) 0.194(12) 0.121(9) -0.094(9) -0.045(8) -0.016(8)
F4 0.152(10) 0.60(4) 0.274(19) -0.22(2) -0.032(11) -0.025(14)
C82 0.171(15) 0.071(12) 0.27(2) -0.065(14) -0.116(16) 0.056(11)
F5 0.251(14) 0.37(2) 0.36(2) -0.27(2) -0.069(13) 0.099(15)
F6 0.41(3) 0.37(3) 0.27(2) -0.11(2) 0.06(2) -0.21(3)
C81 0.113(13) 0.121(15) 0.141(16) -0.097(14) -0.049(12) 0.078(11)
C80 0.145(14) 0.141(15) 0.094(13) -0.083(12) -0.045(10) 0.056(12)
C83 0.154(15) 0.136(16) 0.047(10) -0.046(11) -0.033(11) 0.038(15)
C85 0.26(4) 0.29(4) 0.52(7) -0.35(5) -0.22(5) 0.15(3)
C87 0.126(15) 0.169(19) 0.062(11) -0.083(13) -0.037(10) 0.054(14)
C95 0.166(16) 0.29(3) 0.115(15) -0.133(16) 0.047(12) -0.099(17)
C99 0.084(16) 0.17(3) 0.43(6) -0.20(3) 0.01(3) 0.013(17)
C100 0.29(4) 0.21(3) 0.33(5) -0.18(4) -0.14(3) -0.02(3)
C101 0.46(4) 0.23(3) 0.32(4) -0.21(3) -0.09(3) -0.06(3)
C106 0.44(4) 0.19(2) 0.22(2) -0.17(2) -0.17(3) 0.18(3)
C110 0.31(3) 0.33(4) 0.89(9) -0.41(6) -0.24(4) 0.12(3)
C105 0.42(6) 0.23(4) 0.22(4) -0.19(3) -0.23(4) 0.27(4)

loop_
_atom_type_symbol
_atom_type_description
_atom_type_scat_dispersion_real
_atom_type_scat_dispersion_imag
_atom_type_scat_source
C C 0.0033 0.0016 'International Tables Vol C Tables 4.2.6.8 and 6.1.1.4'
O O 0.0106 0.0060 'International Tables Vol C Tables 4.2.6.8 and 6.1.1.4'
Ru Ru -1.2594 0.8363 'International Tables Vol C Tables 4.2.6.8 and 6.1.1.4'
N N 0.0061 0.0033 'International Tables Vol C Tables 4.2.6.8 and 6.1.1.4'
F F 0.0171 0.0103 'International Tables Vol C Tables 4.2.6.8 and 6.1.1.4'
S S 0.1246 0.1234 'International Tables Vol C Tables 4.2.6.8 and 6.1.1.4'
H H 0.0000 0.0000 'International Tables Vol C Tables 4.2.6.8 and 6.1.1.4'

loop_
_geom_angle_atom_site_label_1
_geom_angle_atom_site_label_2
_geom_angle_atom_site_label_3
_geom_angle
_geom_angle_site_symmetry_1
_geom_angle_site_symmetry_3
_geom_angle_publ_flag
O30 Ru1 O5 78.1(3) 2_567 . ?
O30 Ru1 C16 145.1(6) 2_567 . ?
O5 Ru1 C16 90.5(5) . . ?
O30 Ru1 O8 82.7(3) 2_567 . ?
O5 Ru1 O8 77.7(3) . . ?
C16 Ru1 O8 127.3(5) . . ?
O30 Ru1 C77 174.6(6) 2_567 . ?
O5 Ru1 C77 107.3(6) . . ?
C16 Ru1 C77 37.6(5) . . ?
O8 Ru1 C77 97.4(5) . . ?
O30 Ru1 C75 97.3(5) 2_567 . ?
O5 Ru1 C75 134.5(8) . . ?
C16 Ru1 C75 67.5(6) . . ?
O8 Ru1 C75 147.4(8) . . ?
C77 Ru1 C75 79.6(5) . . ?
O30 Ru1 C76 110.8(5) 2_567 . ?
O5 Ru1 C76 99.3(7) . . ?
C16 Ru1 C76 38.1(5) . . ?
O8 Ru1 C76 165.5(5) . . ?
C77 Ru1 C76 69.7(5) . . ?
C75 Ru1 C76 39.6(6) . . ?
O30 Ru1 C80 107.8(5) 2_567 . ?
O5 Ru1 C80 169.9(5) . . ?
C16 Ru1 C80 80.1(6) . . ?
O8 Ru1 C80 110.8(6) . . ?
C77 Ru1 C80 67.1(6) . . ?
C75 Ru1 C80 38.0(6) . . ?
C76 Ru1 C80 71.1(7) . . ?
O30 Ru1 C81 136.3(6) 2_567 . ?
O5 Ru1 C81 142.0(5) . . ?
C16 Ru1 C81 68.8(6) . . ?
O8 Ru1 C81 89.8(5) . . ?
C77 Ru1 C81 38.4(5) . . ?
C75 Ru1 C81 67.6(6) . . ?
C76 Ru1 C81 83.9(7) . . ?
C80 Ru1 C81 36.5(5) . . ?
O1 Ru2 O6 82.8(3) . . ?
O1 Ru2 O7 78.0(3) . . ?
O6 Ru2 O7 78.9(3) . . ?
O1 Ru2 C24 96.2(4) . . ?
O6 Ru2 C24 150.6(7) . . ?
O7 Ru2 C24 129.8(7) . . ?
O1 Ru2 C23 113.4(6) . . ?
O6 Ru2 C23 162.9(6) . . ?
O7 Ru2 C23 98.4(6) . . ?
C24 Ru2 C23 38.1(5) . . ?
O1 Ru2 C83 106.1(5) . . ?
O6 Ru2 C83 113.4(6) . . ?
O7 Ru2 C83 167.2(6) . . ?
C24 Ru2 C83 38.6(5) . . ?
C23 Ru2 C83 68.8(7) . . ?
O1 Ru2 C22 148.7(6) . . ?
O6 Ru2 C22 123.8(5) . . ?
O7 Ru2 C22 90.5(5) . . ?
C24 Ru2 C22 68.9(6) . . ?
C23 Ru2 C22 39.0(5) . . ?
C83 Ru2 C22 79.8(5) . . ?
O1 Ru2 C27 170.4(7) . . ?
O6 Ru2 C27 94.7(5) . . ?
O7 Ru2 C27 110.7(6) . . ?
C24 Ru2 C27 81.4(5) . . ?
C23 Ru2 C27 70.2(6) . . ?
C83 Ru2 C27 66.3(6) . . ?
C22 Ru2 C27 38.5(5) . . ?
O1 Ru2 C87 132.8(6) . . ?
O6 Ru2 C87 89.7(5) . . ?
O7 Ru2 C87 145.9(6) . . ?
C24 Ru2 C87 69.4(6) . . ?
C23 Ru2 C87 83.2(7) . . ?
C83 Ru2 C87 36.6(5) . . ?
C22 Ru2 C87 69.3(6) . . ?
C27 Ru2 C87 37.7(5) . . ?
O28 Ru3 C105 124.2(12) . . ?
O28 Ru3 O27 72.8(4) . . ?
C105 Ru3 O27 162.6(10) . . ?
O28 Ru3 O3 82.6(3) . . ?
C105 Ru3 O3 98.7(11) . . ?
O27 Ru3 O3 86.5(4) . . ?
O28 Ru3 C62 163.8(8) . . ?
C105 Ru3 C62 42.1(11) . . ?
O27 Ru3 C62 121.8(7) . . ?
O3 Ru3 C62 90.8(8) . . ?
O28 Ru3 C56 101.6(9) . . ?
C105 Ru3 C56 63.1(13) . . ?
O27 Ru3 C56 112.9(9) . . ?
O3 Ru3 C56 160.6(9) . . ?
C62 Ru3 C56 80.0(10) . . ?
O28 Ru3 C99 121.7(8) . . ?
C105 Ru3 C99 78.3(10) . . ?
O27 Ru3 C99 89.4(9) . . ?
O3 Ru3 C99 152.7(7) . . ?
C62 Ru3 C99 68.6(10) . . ?
C56 Ru3 C99 35.9(7) . . ?
O28 Ru3 C32 98.6(7) . . ?
C105 Ru3 C32 37.2(12) . . ?
O27 Ru3 C32 146.2(10) . . ?
O3 Ru3 C32 125.6(11) . . ?
C62 Ru3 C32 73.2(7) . . ?
C56 Ru3 C32 35.4(9) . . ?
C99 Ru3 C32 67.0(12) . . ?
O28 Ru3 C34 157.7(11) . . ?
C105 Ru3 C34 67.1(9) . . ?
O27 Ru3 C34 95.7(7) . . ?
O3 Ru3 C34 116.4(10) . . ?
C62 Ru3 C34 36.6(7) . . ?
C56 Ru3 C34 64.7(10) . . ?
C99 Ru3 C34 37.3(8) . . ?
C32 Ru3 C34 80.3(10) . . ?
O27 Ru4 O28 74.2(4) . . ?
O27 Ru4 O4 87.3(4) . . ?
O28 Ru4 O4 82.9(3) . . ?
O27 Ru4 C30 148.8(8) . . ?
O28 Ru4 C30 99.3(5) . . ?
O4 Ru4 C30 122.7(8) . . ?
O27 Ru4 C35 125.3(8) . . ?
O28 Ru4 C35 158.6(8) . . ?
O4 Ru4 C35 88.7(5) . . ?
C30 Ru4 C35 68.9(7) . . ?
O27 Ru4 C59 112.4(9) . . ?
O28 Ru4 C59 102.2(6) . . ?
O4 Ru4 C59 160.3(9) . . ?
C30 Ru4 C59 38.0(7) . . ?
C35 Ru4 C59 79.8(7) . . ?
O27 Ru4 C31 164.7(7) . . ?
O28 Ru4 C31 121.1(7) . . ?
O4 Ru4 C31 93.2(6) . . ?
C30 Ru4 C31 37.4(6) . . ?
C35 Ru4 C31 39.5(5) . . ?
C59 Ru4 C31 67.8(8) . . ?
O27 Ru4 C50 97.8(8) . . ?
O28 Ru4 C50 164.3(8) . . ?
O4 Ru4 C50 110.5(7) . . ?
C30 Ru4 C50 80.5(8) . . ?
C35 Ru4 C50 35.1(6) . . ?
C59 Ru4 C50 67.9(8) . . ?
C31 Ru4 C50 67.7(7) . . ?
O27 Ru4 C60 90.3(7) . . ?
O28 Ru4 C60 127.2(8) . . ?
O4 Ru4 C60 147.7(9) . . ?
C30 Ru4 C60 69.1(8) . . ?
C35 Ru4 C60 66.8(7) . . ?
C59 Ru4 C60 38.1(7) . . ?
C31 Ru4 C60 81.2(8) . . ?
C50 Ru4 C60 38.1(7) . . ?
C10 O5 Ru1 113.6(9) . . ?
C9 O7 Ru2 112.8(9) . . ?
C8 O3 Ru3 130.1(10) . . ?
C8 O4 Ru4 129.4(9) . . ?
C9 O8 Ru1 115.6(9) . . ?
C10 O6 Ru2 112.5(9) . . ?
O2 C7 O1 124.9(10) . . ?
O2 C7 C5 121.5(10) . . ?
O1 C7 C5 113.5(11) . . ?
C7 O1 Ru2 130.1(7) . . ?
C1 C6 C5 121.9(11) . . ?
C4 C5 C6 117.6(10) . . ?
C4 C5 C7 123.5(10) . . ?
C6 C5 C7 118.9(11) . . ?
O7 C9 O8 128.2(14) . . ?
O7 C9 C10 117.8(13) . . ?
O8 C9 C10 114.0(13) . . ?
C5 C4 C3 123.7(11) . . ?
O6 C10 O5 123.4(15) . . ?
O6 C10 C9 117.7(11) . . ?
O5 C10 C9 118.7(13) . . ?
C77 C16 C76 125.7(17) . . ?
C77 C16 Ru1 73.1(8) . . ?
C76 C16 Ru1 72.8(9) . . ?
C1 C2 C3 125.0(11) . . ?
C2 C3 C4 115.3(12) . . ?
C2 C3 C8 121.9(11) . . ?
C4 C3 C8 122.8(11) . . ?
O4 C8 O3 127.3(15) . . ?
O4 C8 C3 117.3(12) . . ?
O3 C8 C3 115.3(12) . . ?
C2 C1 C6 116.3(10) . . ?
C2 C1 C66 125.3(11) . . ?
C6 C1 C66 118.3(12) . . ?
C68 O28 Ru3 124.6(7) . . ?
C68 O28 Ru4 119.8(7) . . ?
Ru3 O28 Ru4 104.6(3) . . ?
C69 O27 Ru4 122(2) . . ?
C69 O27 Ru3 123(2) . . ?
Ru4 O27 Ru3 106.1(4) . . ?
C23 C22 C27 121.7(15) . . ?
C23 C22 Ru2 71.7(7) . . ?
C27 C22 Ru2 72.4(7) . . ?
C23 C24 C83 120.5(16) . . ?
C23 C24 Ru2 72.7(9) . . ?
C83 C24 Ru2 72.2(8) . . ?
C50 C35 C31 121(2) . . ?
C50 C35 Ru4 73.0(11) . . ?
C31 C35 Ru4 69.9(10) . . ?
C56 C32 C105 114(4) . . ?
C56 C32 Ru3 75(2) . . ?
C105 C32 Ru3 68.2(15) . . ?
C62 C34 C99 125(3) . . ?
C62 C34 Ru3 68.6(12) . . ?
C99 C34 Ru3 73.8(16) . . ?
C47 C41 C40 114.3(14) . . ?
C66 O30 Ru1 127.9(9) . 2_567 ?
C30 C31 C35 118.2(19) . . ?
C30 C31 C51 122(2) . . ?
C35 C31 C51 120(2) . . ?
C30 C31 Ru4 70.7(11) . . ?
C35 C31 Ru4 70.5(9) . . ?
C51 C31 Ru4 131.8(11) . . ?
C59 C30 C31 121(2) . . ?
C59 C30 Ru4 72.3(14) . . ?
C31 C30 Ru4 71.9(11) . . ?
C24 C23 C22 116.1(17) . . ?
C24 C23 C502 125(2) . . ?
C22 C23 C502 118(2) . . ?
C24 C23 C98 110(3) . . ?
C22 C23 C98 133(3) . . ?
C502 C23 C98 22(3) . . ?
C24 C23 Ru2 69.3(8) . . ?
C22 C23 Ru2 69.2(8) . . ?
C502 C23 Ru2 125.5(17) . . ?
C98 C23 Ru2 140(3) . . ?
C106 C108 C105 127(3) . . ?
C106 C108 C110 96(2) . . ?
C105 C108 C110 116(2) . . ?
C41 C40 O31 116.8(13) . . ?
C41 C40 C42 121.0(15) . . ?
O31 C40 C42 122.0(16) . . ?
C44 C42 C40 120.2(14) . . ?
C87 C27 C22 120.1(15) . . ?
C87 C27 Ru2 71.3(8) . . ?
C22 C27 Ru2 69.1(7) . . ?
C44 C46 C47 115.2(13) . . ?
C32 C56 C99 129(4) . . ?
C32 C56 Ru3 69.5(18) . . ?
C99 C56 Ru3 75(2) . . ?
C41 C47 C46 128.1(14) . . ?
C41 C47 O32 119.6(14) . . ?
C46 C47 O32 112.1(14) . . ?
C42 C44 O33 120.5(15) . . ?
C42 C44 C46 120.9(13) . . ?
O33 C44 C46 118.5(13) . . ?
C52 C51 C31 114.1(18) . . ?
C52 C51 C53 112.4(18) . . ?
C31 C51 C53 111.7(18) . . ?
C35 C50 C60 122(2) . . ?
C35 C50 Ru4 71.9(12) . . ?
C60 C50 Ru4 71.5(11) . . ?
C59 C60 C50 117(2) . . ?
C59 C60 C61 120(3) . . ?
C50 C60 C61 122(3) . . ?
C59 C60 Ru4 70.3(12) . . ?
C50 C60 Ru4 70.4(11) . . ?
C61 C60 Ru4 126.2(14) . . ?
O29 C66 O30 127.9(15) . . ?
O29 C66 C1 120.1(13) . . ?
O30 C66 C1 112.0(13) . . ?
C30 C59 C60 121(3) . . ?
C30 C59 Ru4 69.7(12) . . ?
C60 C59 Ru4 71.6(13) . . ?
C34 C62 C105 110(3) . . ?
C34 C62 Ru3 74.8(14) . . ?
C105 C62 Ru3 65.8(11) . . ?
O39 S1 O40 115.2(8) . . ?
O39 S1 O41 117.5(8) . . ?
O40 S1 O41 114.2(8) . . ?
O39 S1 C85 99.3(12) . . ?
O40 S1 C85 104.5(11) . . ?
O41 S1 C85 102.9(16) . . ?
C16 C77 C81 119.4(15) . . ?
C16 C77 Ru1 69.3(7) . . ?
C81 C77 Ru1 71.0(8) . . ?
C80 C75 C76 121.2(14) . . ?
C80 C75 Ru1 69.5(8) . . ?
C76 C75 Ru1 70.1(9) . . ?
C16 C76 C75 112.4(17) . . ?
C16 C76 C100 130(2) . . ?
C75 C76 C100 118(2) . . ?
C16 C76 Ru1 69.1(9) . . ?
C75 C76 Ru1 70.3(10) . . ?
C100 C76 Ru1 130.6(16) . . ?
C80 C81 C77 117.8(17) . . ?
C80 C81 C82 121.4(19) . . ?
C77 C81 C82 120.6(16) . . ?
C80 C81 Ru1 70.2(9) . . ?
C77 C81 Ru1 70.6(9) . . ?
C82 C81 Ru1 126.4(9) . . ?
C75 C80 C81 123.0(17) . . ?
C75 C80 Ru1 72.5(9) . . ?
C81 C80 Ru1 73.4(10) . . ?
C87 C83 C24 123.6(17) . . ?
C87 C83 Ru2 72.5(9) . . ?
C24 C83 Ru2 69.2(9) . . ?
F5 C85 F6 135(4) . . ?
F5 C85 F4 105(3) . . ?
F6 C85 F4 109(3) . . ?
F5 C85 S1 103(3) . . ?
F6 C85 S1 101(2) . . ?
F4 C85 S1 99(3) . . ?
C27 C87 C83 117.6(18) . . ?
C27 C87 C95 113.7(17) . . ?
C83 C87 C95 129(2) . . ?
C27 C87 Ru2 71.0(9) . . ?
C83 C87 Ru2 70.9(9) . . ?
C95 C87 Ru2 128.1(9) . . ?
C56 C99 C34 113(4) . . ?
C56 C99 C57 123(3) . . ?
C34 C99 C57 124(3) . . ?
C56 C99 Ru3 69(2) . . ?
C34 C99 Ru3 68.9(18) . . ?
C57 C99 Ru3 131.0(15) . . ?
C101 C100 C65 110(3) . . ?
C101 C100 C76 118(3) . . ?
C65 C100 C76 114(3) . . ?
C32 C105 C108 127(4) . . ?
C32 C105 C62 127(3) . . ?
C108 C105 C62 106(4) . . ?
C32 C105 Ru3 74.6(16) . . ?
C108 C105 Ru3 120.9(19) . . ?
C62 C105 Ru3 72.2(11) . . ?
C88 C98 C23 97(3) . . ?
C88 C98 C96 93(4) . . ?
C23 C98 C96 115(4) . . ?
C501 C500 C502 71(5) . . ?
C500 C501 C502 58(4) . . ?
C500 C502 C23 127(3) . . ?
C500 C502 C501 52(3) . . ?
C23 C502 C501 101(3) . . ?

loop_
_geom_bond_atom_site_label_1
_geom_bond_atom_site_label_2
_geom_bond_distance
_geom_bond_site_symmetry_2
_geom_bond_publ_flag
Ru1 O30 2.057(7) 2_567 ?
Ru1 O5 2.134(8) . ?
Ru1 C16 2.115(12) . ?
Ru1 O8 2.119(8) . ?
Ru1 C77 2.164(11) . ?
Ru1 C75 2.167(12) . ?
Ru1 C76 2.164(18) . ?
Ru1 C80 2.129(15) . ?
Ru1 C81 2.169(16) . ?
Ru2 O1 2.052(7) . ?
Ru2 O6 2.102(7) . ?
Ru2 O7 2.104(9) . ?
Ru2 C24 2.114(13) . ?
Ru2 C23 2.157(15) . ?
Ru2 C83 2.153(14) . ?
Ru2 C22 2.124(11) . ?
Ru2 C27 2.167(12) . ?
Ru2 C87 2.172(16) . ?
Ru3 O28 2.026(8) . ?
Ru3 C105 2.03(2) . ?
Ru3 O27 2.083(10) . ?
Ru3 O3 2.087(9) . ?
Ru3 C62 2.119(18) . ?
Ru3 C56 2.17(3) . ?
Ru3 C99 2.26(3) . ?
Ru3 C32 2.11(2) . ?
Ru3 C34 2.196(19) . ?
Ru4 O27 1.971(11) . ?
Ru4 O28 2.070(7) . ?
Ru4 O4 2.086(8) . ?
Ru4 C30 2.133(17) . ?
Ru4 C35 2.156(13) . ?
Ru4 C59 2.17(2) . ?
Ru4 C31 2.15(2) . ?
Ru4 C50 2.169(18) . ?
Ru4 C60 2.18(2) . ?
O5 C10 1.256(11) . ?
O7 C9 1.213(14) . ?
O3 C8 1.258(12) . ?
O4 C8 1.266(12) . ?
O8 C9 1.290(14) . ?
O6 C10 1.227(13) . ?
C7 O2 1.240(11) . ?
C7 O1 1.271(11) . ?
C7 C5 1.497(14) . ?
C6 C1 1.399(13) . ?
C6 C5 1.408(13) . ?
C5 C4 1.353(13) . ?
C9 C10 1.537(16) . ?
C4 C3 1.392(13) . ?
C16 C77 1.381(17) . ?
C16 C76 1.398(18) . ?
C2 C1 1.352(14) . ?
C2 C3 1.401(13) . ?
C3 C8 1.466(16) . ?
C1 C66 1.508(17) . ?
O28 C68 1.402(13) . ?
O27 C69 1.09(3) . ?
C22 C23 1.431(19) . ?
C22 C27 1.416(18) . ?
C24 C23 1.394(19) . ?
C24 C83 1.410(18) . ?
C35 C50 1.30(2) . ?
C35 C31 1.46(2) . ?
C32 C56 1.30(3) . ?
C32 C105 1.32(4) . ?
O31 C40 1.372(15) . ?
C34 C62 1.36(3) . ?
C34 C99 1.43(4) . ?
C41 C47 1.343(16) . ?
C41 C40 1.385(17) . ?
O30 C66 1.265(13) . ?
O30 Ru1 2.057(7) 2_567 ?
C31 C30 1.37(2) . ?
C31 C51 1.47(2) . ?
C30 C59 1.40(2) . ?
C23 C502 1.51(4) . ?
C23 C98 1.54(4) . ?
C108 C106 1.32(2) . ?
C108 C105 1.31(3) . ?
C108 C110 1.63(3) . ?
C40 C42 1.361(16) . ?
C42 C44 1.384(16) . ?
C27 C87 1.40(2) . ?
O32 C47 1.389(13) . ?
O33 C44 1.383(14) . ?
C46 C44 1.351(16) . ?
C46 C47 1.365(16) . ?
C56 C99 1.37(3) . ?
C57 C99 1.57(4) . ?
C52 C51 1.49(2) . ?
C53 C51 1.479(17) . ?
C50 C60 1.42(3) . ?
C60 C59 1.42(3) . ?
C60 C61 1.48(2) . ?
C65 C100 1.42(3) . ?
C66 O29 1.200(14) . ?
C62 C105 1.49(4) . ?
S1 O39 1.401(9) . ?
S1 O40 1.441(10) . ?
S1 O41 1.493(13) . ?
S1 C85 1.82(4) . ?
C77 C81 1.42(2) . ?
C75 C80 1.40(2) . ?
C75 C76 1.47(2) . ?
C76 C100 1.48(3) . ?
F4 C85 1.42(3) . ?
C82 C81 1.477(18) . ?
F5 C85 1.26(2) . ?
F6 C85 1.33(4) . ?
C81 C80 1.345(17) . ?
C83 C87 1.358(18) . ?
C87 C95 1.510(19) . ?
C100 C101 1.38(4) . ?
C88 C98 1.69(7) . ?
C96 C98 1.45(4) . ?
C500 C501 1.19(7) . ?
C500 C502 1.28(5) . ?
C501 C502 1.43(7) . ?
